data_7110047
loop_
_publ_author_name
'Saad Makhseed'
'Miloslav Machacek'
'Waleed Alfadly'
'Ahmad Tuhl'
'Mickey Vinodh'
'Tomas Simunek'
'Veronika Novakova'
'Pavel Kubat'
'Emil Rudolf'
'Petr Zimcik'

_publ_section_title
;
 Water-soluble non-aggregating zinc phthalocyanine and in vitro studies
 for photodynamic therapy
;
_journal_name_full Chem.Commun.
_journal_page_first 11149
_journal_paper_doi 10.1039/c3cc44609c
_journal_volume 49
_journal_year 2013
_chemical_formula_moiety 'C42 H44 I4 N10 O2'
_chemical_formula_sum 'C42 H44 I4 N10 O2'
_chemical_formula_weight 1228.49
_space_group_IT_number 14
_symmetry_cell_setting monoclinic
_symmetry_Int_Tables_number 14
_symmetry_space_group_name_Hall '-P 2yn'
_symmetry_space_group_name_H-M 'P 1 21/n 1'
_atom_sites_solution_hydrogens geom
_atom_sites_solution_primary direct
_atom_sites_solution_secondary difmap
_cell_angle_alpha 90.0000
_cell_angle_beta 90.067(7)
_cell_angle_gamma 90.0000
_cell_formula_units_Z 4
_cell_length_a 13.3100(7)
_cell_length_b 15.3725(7)
_cell_length_c 23.6890(17)
_cell_measurement_reflns_used 21040
_cell_measurement_temperature 150
_cell_measurement_theta_max 27.47
_cell_measurement_theta_min 3.00
_cell_volume 4847.0(5)
_computing_cell_refinement 'CrystalClear-SM Expert 2.0 r4'
_computing_data_collection 'CrystalClear-SM Expert 2.0 r4 (Rigaku, 2009)'
_computing_data_reduction 'CrystalClear-SM Expert 2.0 r4'
_computing_molecular_graphics 'CrystalStructure 4.0'
_computing_publication_material 'CrystalStructure 4.0 (Rigaku, 2010)'
_computing_structure_refinement 'SHELXL97 (Sheldrick, 2008)'
_computing_structure_solution 'SHELXS97 (Sheldrick, 2008)'
_diffrn_ambient_temperature 150
_diffrn_detector_area_resol_mean 10.000
_diffrn_measured_fraction_theta_full 0.998
_diffrn_measured_fraction_theta_max 0.998
_diffrn_measurement_device_type 'Rigaku R-AXIS RAPID'
_diffrn_measurement_method \w
_diffrn_radiation_type 'Mo K\a'
_diffrn_radiation_wavelength 0.71075
_diffrn_reflns_av_R_equivalents 0.0325
_diffrn_reflns_limit_h_max 15
_diffrn_reflns_limit_h_min -17
_diffrn_reflns_limit_k_max 19
_diffrn_reflns_limit_k_min -19
_diffrn_reflns_limit_l_max 30
_diffrn_reflns_limit_l_min -30
_diffrn_reflns_number 43208
_diffrn_reflns_theta_full 27.46
_diffrn_reflns_theta_max 27.46
_diffrn_standards_number 0
_exptl_absorpt_coefficient_mu 2.616
_exptl_absorpt_correction_T_max 0.877
_exptl_absorpt_correction_T_min 0.530
_exptl_absorpt_correction_type multi-scan
_exptl_absorpt_process_details 'ABSCOR (Rigaku, 1995)'
_exptl_crystal_colour Colorless
_exptl_crystal_density_diffrn 1.683
_exptl_crystal_density_method 'not measured'
_exptl_crystal_description Platelet
_exptl_crystal_F_000 2376.00
_exptl_crystal_size_max 0.200
_exptl_crystal_size_mid 0.100
_exptl_crystal_size_min 0.050
_refine_diff_density_max 1.360
_refine_diff_density_min -2.810
_refine_ls_extinction_method none
_refine_ls_goodness_of_fit_ref 1.054
_refine_ls_hydrogen_treatment constr
_refine_ls_number_parameters 529
_refine_ls_number_reflns 11086
_refine_ls_number_restraints 506
_refine_ls_R_factor_gt 0.0411
_refine_ls_shift/su_max 0.007
_refine_ls_structure_factor_coef Fsqd
_refine_ls_weighting_details 'w = 1/[\s^2^(Fo^2^)+(0.0436P)^2^+15.5228P] where P=(Fo^2^+2Fc^2^)/3'
_refine_ls_weighting_scheme calc
_refine_ls_wR_factor_ref 0.1009
_reflns_number_gt 9412
_reflns_number_total 11086
_reflns_threshold_expression F^2^>2.0\s(F^2^)
_cod_data_source_file c3cc44609c.txt
_cod_data_source_block 3
_cod_original_cell_volume 4846.9(5)
_cod_database_code 7110047

loop_
_symmetry_equiv_pos_site_id
_symmetry_equiv_pos_as_xyz
1 +X,+Y,+Z
2 1/2-X,1/2+Y,1/2-Z
3 -X,-Y,-Z
4 1/2+X,1/2-Y,1/2+Z

loop_
_atom_site_label
_atom_site_type_symbol
_atom_site_fract_x
_atom_site_fract_y
_atom_site_fract_z
_atom_site_U_iso_or_equiv
_atom_site_adp_type
_atom_site_occupancy
_atom_site_symmetry_multiplicity
_atom_site_calc_flag
_atom_site_refinement_flags
I1 I 0.21341(2) 0.70005(2) 0.860453(13) 0.03315(8) Uani 1.0 4 d .
I2 I 0.05576(3) 0.59689(2) 0.638432(13) 0.04028(10) Uani 1.0 4 d .
I3 I -0.30343(2) 0.86828(2) 0.629333(13) 0.03325(8) Uani 1.0 4 d .
I4 I 0.22390(2) 0.72034(2) 0.410472(15) 0.04157(10) Uani 1.0 4 d .
O1 O 0.1062(3) 0.90481(19) 0.69048(12) 0.0250(4) Uani 1.0 4 d .
O2 O 0.0993(3) 0.90054(18) 0.58417(11) 0.0230(4) Uani 1.0 4 d .
N1 N -0.1030(3) 0.7214(3) 0.74868(17) 0.0326(5) Uani 1.0 4 d .
N2 N -0.2136(4) 0.6195(3) 0.75978(19) 0.0384(5) Uani 1.0 4 d .
N3 N 0.3131(3) 0.9652(3) 0.75965(16) 0.0283(4) Uani 1.0 4 d .
N4 N 0.4374(3) 0.8820(3) 0.78177(17) 0.0319(5) Uani 1.0 4 d .
N5 N 0.4539(3) 0.6683(3) 0.71778(16) 0.0297(6) Uani 1.0 4 d .
N6 N 0.4257(4) 0.6416(3) 0.55329(17) 0.0360(6) Uani 1.0 4 d .
N7 N -0.0886(4) 0.7054(3) 0.51995(17) 0.0346(5) Uani 1.0 4 d .
N8 N -0.1885(4) 0.5994(3) 0.5004(2) 0.0461(6) Uani 1.0 4 d .
N9 N 0.3064(3) 0.9706(3) 0.51622(16) 0.0278(4) Uani 1.0 4 d .
N10 N 0.4287(3) 0.8829(3) 0.49780(18) 0.0325(5) Uani 1.0 4 d .
C1 C 0.1724(4) 0.8475(3) 0.66692(16) 0.0229(4) Uani 1.0 4 d .
C2 C 0.2396(4) 0.7964(3) 0.69604(17) 0.0233(4) Uani 1.0 4 d .
C3 C 0.3086(4) 0.7459(3) 0.66560(17) 0.0245(4) Uani 1.0 4 d .
C4 C 0.3024(4) 0.7416(3) 0.60679(17) 0.0256(4) Uani 1.0 4 d .
C5 C 0.2306(4) 0.7898(3) 0.57723(17) 0.0235(5) Uani 1.0 4 d .
C6 C 0.1688(4) 0.8455(3) 0.60749(16) 0.0225(4) Uani 1.0 4 d .
C7 C 0.0833(4) 0.9020(3) 0.74848(17) 0.0258(4) Uani 1.0 4 d .
C8 C 0.0016(4) 0.8532(3) 0.76565(18) 0.0281(4) Uani 1.0 4 d .
C9 C -0.0314(4) 0.8616(3) 0.82113(19) 0.0301(5) Uani 1.0 4 d .
C10 C 0.0164(4) 0.9177(3) 0.85828(19) 0.0319(5) Uani 1.0 4 d .
C11 C 0.0983(4) 0.9651(3) 0.83984(18) 0.0293(5) Uani 1.0 4 d .
C12 C 0.1335(4) 0.9592(3) 0.78469(18) 0.0271(4) Uani 1.0 4 d .
C13 C -0.0502(4) 0.7951(3) 0.72285(19) 0.0301(5) Uani 1.0 4 d .
C14 C -0.0634(4) 0.6630(3) 0.7868(2) 0.0350(5) Uani 1.0 4 d .
C15 C -0.1330(4) 0.6002(4) 0.7943(3) 0.0372(5) Uani 1.0 4 d .
C16 C -0.1932(4) 0.6928(4) 0.7325(3) 0.0355(5) Uani 1.0 4 d .
C17 C -0.3030(4) 0.5636(4) 0.7509(3) 0.0425(7) Uani 1.0 4 d .
C18 C -0.0197(4) 0.9254(4) 0.9185(2) 0.0359(6) Uani 1.0 4 d .
C19 C 0.2191(4) 1.0150(3) 0.76487(18) 0.0279(5) Uani 1.0 4 d .
C20 C 0.3840(4) 0.9766(3) 0.7191(2) 0.0304(5) Uani 1.0 4 d .
C21 C 0.4626(4) 0.9237(3) 0.7324(2) 0.0321(5) Uani 1.0 4 d .
C22 C 0.3475(4) 0.9089(3) 0.79815(19) 0.0295(5) Uani 1.0 4 d .
C23 C 0.5027(4) 0.8240(4) 0.8150(2) 0.0353(6) Uani 1.0 4 d .
C24 C 0.3884(4) 0.7017(3) 0.69509(18) 0.0265(5) Uani 1.0 4 d .
C25 C 0.3706(4) 0.6862(3) 0.57630(19) 0.0307(5) Uani 1.0 4 d .
C26 C 0.0796(4) 0.8977(3) 0.52607(17) 0.0230(4) Uani 1.0 4 d .
C27 C 0.0047(4) 0.8430(3) 0.50667(17) 0.0245(4) Uani 1.0 4 d .
C28 C -0.0237(4) 0.8483(3) 0.45006(17) 0.0239(5) Uani 1.0 4 d .
C29 C 0.0226(4) 0.9072(3) 0.41372(17) 0.0244(4) Uani 1.0 4 d .
C30 C 0.0975(4) 0.9612(3) 0.43423(17) 0.0235(5) Uani 1.0 4 d .
C31 C 0.1273(4) 0.9574(3) 0.49083(17) 0.0233(4) Uani 1.0 4 d .
C32 C -0.0464(4) 0.7816(3) 0.54790(18) 0.0287(5) Uani 1.0 4 d .
C33 C -0.0372(5) 0.6485(4) 0.4862(2) 0.0382(6) Uani 1.0 4 d .
C34 C -0.1012(5) 0.5830(4) 0.4736(3) 0.0431(6) Uani 1.0 4 d .
C35 C -0.1800(5) 0.6741(4) 0.5283(3) 0.0410(5) Uani 1.0 4 d .
C36 C -0.2759(5) 0.5404(4) 0.4998(3) 0.0518(7) Uani 1.0 4 d .
C37 C -0.0072(4) 0.9111(3) 0.35245(17) 0.0267(6) Uani 1.0 4 d .
C38 C 0.2086(4) 1.0167(3) 0.51248(18) 0.0257(4) Uani 1.0 4 d .
C39 C 0.3754(4) 0.9805(3) 0.5585(2) 0.0304(5) Uani 1.0 4 d .
C40 C 0.4531(4) 0.9257(3) 0.5471(2) 0.0325(5) Uani 1.0 4 d .
C41 C 0.3404(4) 0.9114(3) 0.4797(2) 0.0296(5) Uani 1.0 4 d .
C42 C 0.4901(4) 0.8173(4) 0.4696(3) 0.0357(6) Uani 1.0 4 d .
H2 H 0.2392 0.7952 0.7361 0.0279 Uiso 1.0 4 calc R
H5 H 0.2243 0.7846 0.5374 0.0282 Uiso 1.0 4 calc R
H9 H -0.0874 0.8284 0.8337 0.0361 Uiso 1.0 4 calc R
H11 H 0.1315 1.0028 0.8656 0.0352 Uiso 1.0 4 calc R
H13A H -0.0990 0.8303 0.7011 0.0362 Uiso 1.0 4 calc R
H13B H 0.0006 0.7726 0.6961 0.0362 Uiso 1.0 4 calc R
H14 H 0.0006 0.6664 0.8045 0.0420 Uiso 1.0 4 calc R
H15 H -0.1276 0.5515 0.8188 0.0446 Uiso 1.0 4 calc R
H16 H -0.2359 0.7204 0.7058 0.0426 Uiso 1.0 4 calc R
H17A H -0.3630 0.6001 0.7474 0.0510 Uiso 1.0 4 calc R
H17B H -0.3107 0.5241 0.7831 0.0510 Uiso 1.0 4 calc R
H17C H -0.2943 0.5295 0.7162 0.0510 Uiso 1.0 4 calc R
H18A H -0.0913 0.9110 0.9203 0.0431 Uiso 1.0 4 calc R
H18B H -0.0095 0.9852 0.9318 0.0431 Uiso 1.0 4 calc R
H18C H 0.0183 0.8852 0.9425 0.0431 Uiso 1.0 4 calc R
H19A H 0.2018 1.0406 0.7278 0.0335 Uiso 1.0 4 calc R
H19B H 0.2292 1.0633 0.7919 0.0335 Uiso 1.0 4 calc R
H20 H 0.3795 1.0143 0.6875 0.0364 Uiso 1.0 4 calc R
H21 H 0.5232 0.9170 0.7117 0.0386 Uiso 1.0 4 calc R
H22 H 0.3133 0.8912 0.8314 0.0354 Uiso 1.0 4 calc R
H23A H 0.5456 0.7904 0.7894 0.0424 Uiso 1.0 4 calc R
H23B H 0.4611 0.7842 0.8373 0.0424 Uiso 1.0 4 calc R
H23C H 0.5447 0.8588 0.8403 0.0424 Uiso 1.0 4 calc R
H28 H -0.0753 0.8113 0.4361 0.0287 Uiso 1.0 4 calc R
H30 H 0.1291 1.0014 0.4095 0.0281 Uiso 1.0 4 calc R
H32A H 0.0031 0.7624 0.5766 0.0344 Uiso 1.0 4 calc R
H32B H -0.1007 0.8132 0.5677 0.0344 Uiso 1.0 4 calc R
H33 H 0.0305 0.6540 0.4739 0.0459 Uiso 1.0 4 calc R
H34 H -0.0873 0.5344 0.4501 0.0517 Uiso 1.0 4 calc R
H35 H -0.2310 0.7006 0.5504 0.0492 Uiso 1.0 4 calc R
H36A H -0.3331 0.5699 0.4821 0.0621 Uiso 1.0 4 calc R
H36B H -0.2933 0.5243 0.5386 0.0621 Uiso 1.0 4 calc R
H36C H -0.2593 0.4880 0.4783 0.0621 Uiso 1.0 4 calc R
H37A H 0.0045 0.9699 0.3379 0.0320 Uiso 1.0 4 calc R
H37B H -0.0785 0.8964 0.3486 0.0320 Uiso 1.0 4 calc R
H37C H 0.0332 0.8694 0.3309 0.0320 Uiso 1.0 4 calc R
H38A H 0.2153 1.0672 0.4869 0.0308 Uiso 1.0 4 calc R
H38B H 0.1897 1.0386 0.5503 0.0308 Uiso 1.0 4 calc R
H39 H 0.3702 1.0184 0.5900 0.0364 Uiso 1.0 4 calc R
H40 H 0.5125 0.9184 0.5688 0.0390 Uiso 1.0 4 calc R
H41 H 0.3070 0.8929 0.4463 0.0356 Uiso 1.0 4 calc R
H42A H 0.5435 0.8460 0.4481 0.0429 Uiso 1.0 4 calc R
H42B H 0.4479 0.7832 0.4439 0.0429 Uiso 1.0 4 calc R
H42C H 0.5201 0.7786 0.4979 0.0429 Uiso 1.0 4 calc R

loop_
_atom_site_aniso_label
_atom_site_aniso_U_11
_atom_site_aniso_U_22
_atom_site_aniso_U_33
_atom_site_aniso_U_12
_atom_site_aniso_U_13
_atom_site_aniso_U_23
I1 0.02825(16) 0.03727(17) 0.03393(16) 0.00084(12) -0.00111(12) 0.00612(12)
I2 0.0651(3) 0.02673(16) 0.02900(16) 0.00771(14) -0.00724(15) 0.00151(12)
I3 0.02462(15) 0.04265(18) 0.03250(16) 0.00586(12) 0.00157(11) 0.00565(12)
I4 0.02644(17) 0.0499(2) 0.0484(2) 0.00417(13) -0.00032(14) -0.02023(15)
O1 0.0291(9) 0.0262(8) 0.0196(7) 0.0049(7) 0.0013(7) 0.0004(7)
O2 0.0260(9) 0.0250(8) 0.0180(7) 0.0049(7) -0.0014(7) -0.0008(7)
N1 0.0328(10) 0.0320(9) 0.0330(10) 0.0003(7) -0.0006(9) 0.0005(8)
N2 0.0347(11) 0.0369(10) 0.0437(11) -0.0015(8) 0.0003(9) 0.0044(9)
N3 0.0302(9) 0.0277(9) 0.0270(9) -0.0010(7) 0.0010(8) -0.0009(8)
N4 0.0321(10) 0.0301(10) 0.0334(10) 0.0007(8) -0.0017(9) -0.0018(8)
N5 0.0317(13) 0.0300(12) 0.0273(12) 0.0056(10) -0.0064(10) 0.0004(11)
N6 0.0418(14) 0.0373(13) 0.0290(12) 0.0153(11) 0.0034(11) 0.0008(11)
N7 0.0411(11) 0.0343(9) 0.0285(9) -0.0063(8) -0.0007(9) -0.0015(8)
N8 0.0522(12) 0.0454(11) 0.0408(11) -0.0152(9) -0.0005(10) -0.0066(10)
N9 0.0244(8) 0.0291(9) 0.0300(9) 0.0011(7) -0.0020(8) 0.0005(8)
N10 0.0255(10) 0.0326(10) 0.0393(11) 0.0023(8) 0.0001(9) 0.0006(9)
C1 0.0267(8) 0.0237(8) 0.0182(7) 0.0029(7) -0.0005(7) 0.0002(7)
C2 0.0274(9) 0.0237(9) 0.0187(8) 0.0025(7) -0.0021(8) 0.0005(8)
C3 0.0283(9) 0.0246(9) 0.0207(8) 0.0039(7) -0.0025(7) 0.0008(7)
C4 0.0302(9) 0.0262(9) 0.0206(8) 0.0063(7) -0.0007(7) 0.0011(8)
C5 0.0278(10) 0.0244(9) 0.0184(8) 0.0045(7) -0.0004(8) 0.0005(8)
C6 0.0259(8) 0.0236(8) 0.0180(7) 0.0035(7) -0.0012(7) 0.0004(7)
C7 0.0297(8) 0.0273(8) 0.0205(7) 0.0025(7) 0.0021(7) -0.0007(7)
C8 0.0311(9) 0.0297(9) 0.0234(8) 0.0006(7) 0.0025(7) -0.0012(7)
C9 0.0333(10) 0.0321(10) 0.0247(9) -0.0023(9) 0.0050(8) -0.0022(8)
C10 0.0364(10) 0.0344(10) 0.0250(9) -0.0042(9) 0.0061(8) -0.0041(8)
C11 0.0339(10) 0.0310(10) 0.0230(9) -0.0019(8) 0.0038(8) -0.0038(8)
C12 0.0310(8) 0.0281(9) 0.0221(8) 0.0007(7) 0.0025(7) -0.0014(7)
C13 0.0323(10) 0.0309(10) 0.0272(9) 0.0005(8) 0.0002(9) -0.0018(8)
C14 0.0348(11) 0.0333(11) 0.0368(11) 0.0008(9) -0.0010(9) 0.0029(9)
C15 0.0358(11) 0.0350(11) 0.0407(12) 0.0003(9) 0.0005(10) 0.0043(9)
C16 0.0330(10) 0.0351(10) 0.0385(11) -0.0003(8) -0.0005(9) 0.0027(9)
C17 0.0364(13) 0.0411(13) 0.0500(14) -0.0039(10) 0.0007(12) 0.0047(13)
C18 0.0410(13) 0.0394(13) 0.0272(10) -0.0079(12) 0.0086(10) -0.0061(11)
C19 0.0311(9) 0.0281(9) 0.0247(9) 0.0001(7) 0.0019(8) -0.0003(8)
C20 0.0310(10) 0.0299(11) 0.0302(10) -0.0007(9) 0.0029(8) -0.0009(9)
C21 0.0316(10) 0.0311(11) 0.0337(11) 0.0002(9) 0.0019(9) -0.0020(9)
C22 0.0313(10) 0.0279(10) 0.0293(10) -0.0007(8) -0.0008(9) -0.0010(9)
C23 0.0348(13) 0.0334(13) 0.0378(13) 0.0024(10) -0.0050(12) -0.0016(11)
C24 0.0295(11) 0.0265(11) 0.0235(10) 0.0043(8) -0.0044(9) 0.0003(9)
C25 0.0362(11) 0.0316(11) 0.0244(10) 0.0114(9) 0.0013(9) 0.0015(9)
C26 0.0254(8) 0.0251(8) 0.0185(7) 0.0040(6) -0.0019(7) -0.0002(7)
C27 0.0276(9) 0.0263(8) 0.0196(8) 0.0025(7) -0.0018(7) -0.0001(7)
C28 0.0263(10) 0.0255(10) 0.0200(8) 0.0030(8) -0.0024(8) -0.0005(8)
C29 0.0273(10) 0.0260(9) 0.0197(8) 0.0033(8) -0.0024(8) 0.0002(8)
C30 0.0257(10) 0.0250(10) 0.0197(8) 0.0040(8) -0.0013(8) 0.0008(8)
C31 0.0246(8) 0.0250(8) 0.0202(8) 0.0038(7) -0.0018(7) 0.0003(7)
C32 0.0337(10) 0.0297(9) 0.0227(9) -0.0014(8) -0.0006(9) 0.0008(8)
C33 0.0473(12) 0.0357(11) 0.0317(11) -0.0069(10) -0.0006(10) -0.0051(9)
C34 0.0525(13) 0.0402(11) 0.0365(12) -0.0109(10) -0.0017(10) -0.0066(10)
C35 0.0456(12) 0.0419(11) 0.0354(11) -0.0115(9) 0.0003(10) -0.0039(9)
C36 0.0567(14) 0.0509(14) 0.0477(15) -0.0192(11) -0.0010(13) -0.0070(13)
C37 0.0307(13) 0.0285(12) 0.0208(10) 0.0021(11) -0.0039(10) 0.0011(10)
C38 0.0251(9) 0.0270(9) 0.0249(9) 0.0019(7) -0.0021(8) -0.0000(8)
C39 0.0250(10) 0.0324(11) 0.0338(11) 0.0010(9) -0.0040(9) 0.0009(9)
C40 0.0255(10) 0.0340(11) 0.0381(11) 0.0018(9) -0.0030(9) 0.0019(9)
C41 0.0246(10) 0.0304(10) 0.0339(10) 0.0015(8) 0.0000(9) -0.0003(9)
C42 0.0278(12) 0.0347(13) 0.0448(14) 0.0040(10) 0.0024(12) -0.0001(11)

loop_
_atom_type_symbol
_atom_type_description
_atom_type_scat_dispersion_real
_atom_type_scat_dispersion_imag
_atom_type_scat_source
C C 0.0033 0.0016
;
International Tables for Crystallography
(1992, Vol. C, Tables 4.2.6.8 and 6.1.1.4)
;
H H 0.0000 0.0000
;
International Tables for Crystallography
(1992, Vol. C, Table 6.1.1.4)
;
O O 0.0106 0.0060
;
International Tables for Crystallography
(1992, Vol. C, Tables 4.2.6.8 and 6.1.1.4)
;
N N 0.0061 0.0033
;
International Tables for Crystallography
(1992, Vol. C, Tables 4.2.6.8 and 6.1.1.4)
;
I I -0.4742 1.8119
;
International Tables for Crystallography
(1992, Vol. C, Tables 4.2.6.8 and 6.1.1.4)
;

loop_
_geom_angle_atom_site_label_1
_geom_angle_atom_site_label_2
_geom_angle_atom_site_label_3
_geom_angle
_geom_angle_publ_flag
C1 O1 C7 121.3(4) yes
C6 O2 C26 120.2(3) yes
C13 N1 C14 126.4(4) yes
C13 N1 C16 124.5(4) yes
C14 N1 C16 108.5(4) yes
C15 N2 C16 108.2(5) yes
C15 N2 C17 125.6(5) yes
C16 N2 C17 126.0(5) yes
C19 N3 C20 125.7(4) yes
C19 N3 C22 124.7(4) yes
C20 N3 C22 109.2(4) yes
C21 N4 C22 109.0(4) yes
C21 N4 C23 126.3(4) yes
C22 N4 C23 124.4(4) yes
C32 N7 C33 125.8(5) yes
C32 N7 C35 125.3(5) yes
C33 N7 C35 108.4(5) yes
C34 N8 C35 108.8(5) yes
C34 N8 C36 124.1(5) yes
C35 N8 C36 127.1(5) yes
C38 N9 C39 125.4(4) yes
C38 N9 C41 125.7(4) yes
C39 N9 C41 108.8(4) yes
C40 N10 C41 109.0(4) yes
C40 N10 C42 125.9(4) yes
C41 N10 C42 125.2(5) yes
O1 C1 C2 125.7(4) yes
O1 C1 C6 113.6(4) yes
C2 C1 C6 120.7(4) yes
C1 C2 C3 118.9(4) yes
C2 C3 C4 120.0(4) yes
C2 C3 C24 119.6(4) yes
C4 C3 C24 120.3(4) yes
C3 C4 C5 121.0(4) yes
C3 C4 C25 119.4(4) yes
C5 C4 C25 119.6(4) yes
C4 C5 C6 118.3(4) yes
O2 C6 C1 114.4(4) yes
O2 C6 C5 125.0(4) yes
C1 C6 C5 120.6(4) yes
O1 C7 C8 118.4(4) yes
O1 C7 C12 118.4(4) yes
C8 C7 C12 122.4(4) yes
C7 C8 C9 118.5(4) yes
C7 C8 C13 118.7(4) yes
C9 C8 C13 122.8(4) yes
C8 C9 C10 120.7(5) yes
C9 C10 C11 119.3(5) yes
C9 C10 C18 120.1(5) yes
C11 C10 C18 120.6(5) yes
C10 C11 C12 122.0(5) yes
C7 C12 C11 117.1(4) yes
C7 C12 C19 122.0(4) yes
C11 C12 C19 120.9(4) yes
N1 C13 C8 113.2(4) yes
N1 C14 C15 106.8(5) yes
N2 C15 C14 107.5(5) yes
N1 C16 N2 108.9(5) yes
N3 C19 C12 112.0(4) yes
N3 C20 C21 107.1(4) yes
N4 C21 C20 106.6(5) yes
N3 C22 N4 108.1(4) yes
N5 C24 C3 177.9(5) yes
N6 C25 C4 178.4(5) yes
O2 C26 C27 118.6(4) yes
O2 C26 C31 118.9(4) yes
C27 C26 C31 122.0(4) yes
C26 C27 C28 118.6(4) yes
C26 C27 C32 119.2(4) yes
C28 C27 C32 122.2(4) yes
C27 C28 C29 120.8(4) yes
C28 C29 C30 119.4(4) yes
C28 C29 C37 120.4(4) yes
C30 C29 C37 120.2(4) yes
C29 C30 C31 121.0(4) yes
C26 C31 C30 118.2(4) yes
C26 C31 C38 121.5(4) yes
C30 C31 C38 120.3(4) yes
N7 C32 C27 112.3(4) yes
N7 C33 C34 106.8(5) yes
N8 C34 C33 107.5(5) yes
N7 C35 N8 108.5(5) yes
N9 C38 C31 111.2(4) yes
N9 C39 C40 107.2(4) yes
N10 C40 C39 106.6(5) yes
N9 C41 N10 108.4(4) yes
C1 C2 H2 120.534 no
C3 C2 H2 120.516 no
C4 C5 H5 120.841 no
C6 C5 H5 120.851 no
C8 C9 H9 119.642 no
C10 C9 H9 119.637 no
C10 C11 H11 119.022 no
C12 C11 H11 119.025 no
N1 C13 H13A 108.935 no
N1 C13 H13B 108.939 no
C8 C13 H13A 108.941 no
C8 C13 H13B 108.945 no
H13A C13 H13B 107.744 no
N1 C14 H14 126.595 no
C15 C14 H14 126.591 no
N2 C15 H15 126.227 no
C14 C15 H15 126.238 no
N1 C16 H16 125.560 no
N2 C16 H16 125.536 no
N2 C17 H17A 109.464 no
N2 C17 H17B 109.474 no
N2 C17 H17C 109.469 no
H17A C17 H17B 109.467 no
H17A C17 H17C 109.472 no
H17B C17 H17C 109.481 no
C10 C18 H18A 109.481 no
C10 C18 H18B 109.472 no
C10 C18 H18C 109.476 no
H18A C18 H18B 109.468 no
H18A C18 H18C 109.466 no
H18B C18 H18C 109.464 no
N3 C19 H19A 109.211 no
N3 C19 H19B 109.214 no
C12 C19 H19A 109.215 no
C12 C19 H19B 109.211 no
H19A C19 H19B 107.895 no
N3 C20 H20 126.443 no
C21 C20 H20 126.459 no
N4 C21 H21 126.687 no
C20 C21 H21 126.674 no
N3 C22 H22 125.975 no
N4 C22 H22 125.960 no
N4 C23 H23A 109.470 no
N4 C23 H23B 109.472 no
N4 C23 H23C 109.470 no
H23A C23 H23B 109.475 no
H23A C23 H23C 109.472 no
H23B C23 H23C 109.469 no
C27 C28 H28 119.607 no
C29 C28 H28 119.585 no
C29 C30 H30 119.498 no
C31 C30 H30 119.507 no
N7 C32 H32A 109.139 no
N7 C32 H32B 109.135 no
C27 C32 H32A 109.135 no
C27 C32 H32B 109.132 no
H32A C32 H32B 107.870 no
N7 C33 H33 126.608 no
C34 C33 H33 126.612 no
N8 C34 H34 126.254 no
C33 C34 H34 126.262 no
N7 C35 H35 125.755 no
N8 C35 H35 125.725 no
N8 C36 H36A 109.465 no
N8 C36 H36B 109.470 no
N8 C36 H36C 109.466 no
H36A C36 H36B 109.481 no
H36A C36 H36C 109.471 no
H36B C36 H36C 109.475 no
C29 C37 H37A 109.477 no
C29 C37 H37B 109.480 no
C29 C37 H37C 109.473 no
H37A C37 H37B 109.474 no
H37A C37 H37C 109.466 no
H37B C37 H37C 109.457 no
N9 C38 H38A 109.384 no
N9 C38 H38B 109.384 no
C31 C38 H38A 109.381 no
C31 C38 H38B 109.397 no
H38A C38 H38B 108.003 no
N9 C39 H39 126.391 no
C40 C39 H39 126.402 no
N10 C40 H40 126.704 no
C39 C40 H40 126.703 no
N9 C41 H41 125.813 no
N10 C41 H41 125.796 no
N10 C42 H42A 109.466 no
N10 C42 H42B 109.463 no
N10 C42 H42C 109.459 no
H42A C42 H42B 109.482 no
H42A C42 H42C 109.481 no
H42B C42 H42C 109.476 no

loop_
_geom_bond_atom_site_label_1
_geom_bond_atom_site_label_2
_geom_bond_distance
_geom_bond_publ_flag
O1 C1 1.366(5) yes
O1 C7 1.409(5) yes
O2 C6 1.369(5) yes
O2 C26 1.402(5) yes
N1 C13 1.468(6) yes
N1 C14 1.378(7) yes
N1 C16 1.335(7) yes
N2 C15 1.380(7) yes
N2 C16 1.326(7) yes
N2 C17 1.483(7) yes
N3 C19 1.472(6) yes
N3 C20 1.357(6) yes
N3 C22 1.338(6) yes
N4 C21 1.375(7) yes
N4 C22 1.325(7) yes
N4 C23 1.472(7) yes
N5 C24 1.146(6) yes
N6 C25 1.143(7) yes
N7 C32 1.459(6) yes
N7 C33 1.370(7) yes
N7 C35 1.323(8) yes
N8 C34 1.350(8) yes
N8 C35 1.330(8) yes
N8 C36 1.474(8) yes
N9 C38 1.484(6) yes
N9 C39 1.367(6) yes
N9 C41 1.336(6) yes
N10 C40 1.378(7) yes
N10 C41 1.325(6) yes
N10 C42 1.462(7) yes
C1 C2 1.375(6) yes
C1 C6 1.409(6) yes
C2 C3 1.403(6) yes
C3 C4 1.397(6) yes
C3 C24 1.441(7) yes
C4 C5 1.397(6) yes
C4 C25 1.439(7) yes
C5 C6 1.388(6) yes
C7 C8 1.382(7) yes
C7 C12 1.398(6) yes
C8 C9 1.392(7) yes
C8 C13 1.516(7) yes
C9 C10 1.387(7) yes
C10 C11 1.382(7) yes
C10 C18 1.510(7) yes
C11 C12 1.392(6) yes
C12 C19 1.501(7) yes
C14 C15 1.351(8) yes
C20 C21 1.362(7) yes
C26 C27 1.383(6) yes
C26 C31 1.393(6) yes
C27 C28 1.395(6) yes
C27 C32 1.519(6) yes
C28 C29 1.393(6) yes
C29 C30 1.385(6) yes
C29 C37 1.505(6) yes
C30 C31 1.399(6) yes
C31 C38 1.504(6) yes
C33 C34 1.352(8) yes
C39 C40 1.360(7) yes
C2 H2 0.950 no
C5 H5 0.950 no
C9 H9 0.950 no
C11 H11 0.950 no
C13 H13A 0.990 no
C13 H13B 0.990 no
C14 H14 0.950 no
C15 H15 0.950 no
C16 H16 0.950 no
C17 H17A 0.980 no
C17 H17B 0.980 no
C17 H17C 0.980 no
C18 H18A 0.980 no
C18 H18B 0.980 no
C18 H18C 0.980 no
C19 H19A 0.990 no
C19 H19B 0.990 no
C20 H20 0.950 no
C21 H21 0.950 no
C22 H22 0.950 no
C23 H23A 0.980 no
C23 H23B 0.980 no
C23 H23C 0.980 no
C28 H28 0.950 no
C30 H30 0.950 no
C32 H32A 0.990 no
C32 H32B 0.990 no
C33 H33 0.950 no
C34 H34 0.950 no
C35 H35 0.950 no
C36 H36A 0.980 no
C36 H36B 0.980 no
C36 H36C 0.980 no
C37 H37A 0.980 no
C37 H37B 0.980 no
C37 H37C 0.980 no
C38 H38A 0.990 no
C38 H38B 0.990 no
C39 H39 0.950 no
C40 H40 0.950 no
C41 H41 0.950 no
C42 H42A 0.980 no
C42 H42B 0.980 no
C42 H42C 0.980 no

loop_
_geom_contact_atom_site_label_1
_geom_contact_atom_site_label_2
_geom_contact_distance
_geom_contact_publ_flag
_geom_contact_site_symmetry_2
O1 O2 2.521(4) no .
O1 N3 3.335(5) no .
O1 C13 2.787(6) no .
O1 C19 2.868(6) no .
O2 N9 3.370(5) no .
O2 C32 2.800(6) no .
O2 C38 2.862(5) no .
N1 C9 2.914(6) no .
N2 C13 3.576(7) no .
N3 C1 3.406(6) no .
N3 C2 3.156(6) no .
N3 C7 3.220(6) no .
N3 C11 3.435(6) no .
N3 C23 3.575(7) no .
N4 C2 3.574(6) no .
N4 C19 3.574(6) no .
N4 C24 3.510(6) no .
N5 C2 3.504(6) no .
N5 C4 3.499(6) no .
N5 C23 3.383(7) no .
N5 C25 3.540(6) no .
N6 C3 3.476(6) no .
N6 C5 3.501(6) no .
N6 C24 3.519(6) no .
N6 C42 3.459(7) no .
N7 C28 2.884(6) no .
N7 C36 3.586(8) no .
N8 C32 3.562(7) no .
N9 C5 3.291(6) no .
N9 C6 3.426(6) no .
N9 C26 3.228(6) no .
N9 C30 3.393(6) no .
N9 C42 3.573(7) no .
N10 C5 3.543(6) no .
N10 C38 3.596(6) no .
C1 C4 2.770(6) no .
C1 C8 3.265(6) no .
C1 C12 3.317(6) no .
C1 C13 3.345(7) no .
C1 C19 3.521(6) no .
C2 C5 2.819(6) no .
C2 C7 2.918(6) no .
C2 C12 3.560(6) no .
C2 C20 3.415(7) no .
C2 C22 3.301(6) no .
C3 C6 2.775(6) no .
C5 C26 2.873(6) no .
C5 C27 3.534(6) no .
C5 C31 3.565(6) no .
C5 C39 3.536(7) no .
C5 C41 3.314(7) no .
C6 C27 3.234(6) no .
C6 C31 3.301(6) no .
C6 C32 3.339(7) no .
C6 C38 3.503(6) no .
C7 C10 2.761(7) no .
C8 C11 2.774(7) no .
C8 C14 3.091(7) no .
C9 C12 2.797(7) no .
C9 C14 3.187(7) no .
C11 C22 3.568(7) no .
C12 C22 2.968(7) no .
C24 C25 2.834(7) no .
C26 C29 2.771(6) no .
C27 C30 2.788(6) no .
C27 C33 3.080(7) no .
C28 C31 2.789(6) no .
C28 C33 3.194(7) no .
C30 C41 3.491(7) no .
C31 C41 2.935(7) no .
C32 C34 3.598(7) no .
C33 C36 3.600(9) no .
I2 C22 3.502(5) no 2_546
O1 C37 3.284(6) no 3_576
O2 C29 3.372(5) no 3_576
O2 C30 3.401(5) no 3_576
O2 C37 3.486(6) no 3_576
N5 C11 3.479(6) no 2_546
N5 C12 3.419(6) no 2_546
N5 C19 3.321(6) no 2_546
N5 C37 3.454(6) no 4_565
N6 C18 3.435(7) no 4_564
N10 C40 3.502(7) no 3_676
C11 N5 3.479(6) no 2_556
C12 N5 3.419(6) no 2_556
C15 C21 3.592(7) no 2_546
C18 N6 3.435(7) no 4_465
C19 N5 3.321(6) no 2_556
C19 C24 3.346(7) no 2_556
C21 C15 3.592(7) no 2_556
C22 I2 3.502(5) no 2_556
C24 C19 3.346(7) no 2_546
C26 C29 3.589(6) no 3_576
C26 C30 3.339(6) no 3_576
C26 C31 3.564(6) no 3_576
C27 C30 3.589(6) no 3_576
C27 C31 3.537(6) no 3_576
C27 C38 3.594(6) no 3_576
C28 C31 3.576(6) no 3_576
C28 C38 3.340(6) no 3_576
C29 O2 3.372(5) no 3_576
C29 C26 3.589(6) no 3_576
C30 O2 3.401(5) no 3_576
C30 C26 3.339(6) no 3_576
C30 C27 3.589(6) no 3_576
C31 C26 3.564(6) no 3_576
C31 C27 3.537(6) no 3_576
C31 C28 3.576(6) no 3_576
C37 O1 3.284(6) no 3_576
C37 O2 3.486(6) no 3_576
C37 N5 3.454(6) no 4_464
C38 C27 3.594(6) no 3_576
C38 C28 3.340(6) no 3_576
C40 N10 3.502(7) no 3_676
C40 C40 3.428(7) no 3_676
O1 H2 2.6713 no .
O1 H13A 2.9727 no .
O1 H13B 2.4749 no .
O1 H19A 2.5984 no .
O2 H5 2.6780 no .
O2 H13B 3.5537 no .
O2 H32A 2.4860 no .
O2 H32B 3.0072 no .
O2 H38B 2.5688 no .
N1 H9 2.6085 no .
N1 H15 3.1124 no .
N2 H14 3.1247 no .
N3 H2 2.8466 no .
N3 H11 3.5343 no .
N3 H21 3.1083 no .
N4 H2 3.1461 no .
N4 H20 3.1170 no .
N5 H2 3.4882 no .
N5 H23A 2.8087 no .
N5 H23B 3.3454 no .
N6 H5 3.4861 no .
N6 H42B 3.3977 no .
N6 H42C 2.7821 no .
N7 H28 2.5748 no .
N7 H34 3.1058 no .
N8 H33 3.0987 no .
N9 H5 3.1014 no .
N9 H30 3.4889 no .
N9 H40 3.1164 no .
N10 H5 3.2507 no .
N10 H39 3.1174 no .
C1 H5 3.2904 no .
C1 H13B 2.6523 no .
C1 H19A 3.3227 no .
C1 H32A 3.3705 no .
C2 H13B 3.2016 no .
C3 H5 3.2903 no .
C4 H2 3.2835 no .
C5 H32A 3.0574 no .
C6 H2 3.2800 no .
C6 H13B 3.2680 no .
C6 H32A 2.6509 no .
C6 H38B 3.2749 no .
C7 H2 2.6627 no .
C7 H9 3.2439 no .
C7 H11 3.2407 no .
C7 H13A 2.8906 no .
C7 H13B 2.5899 no .
C7 H19A 2.6959 no .
C7 H19B 3.3125 no .
C8 H2 3.3598 no .
C8 H14 3.0166 no .
C9 H11 3.2432 no .
C9 H13A 3.0205 no .
C9 H13B 3.2914 no .
C9 H14 3.0567 no .
C9 H18A 2.5944 no .
C9 H18B 3.2501 no .
C9 H18C 2.9711 no .
C11 H9 3.2464 no .
C11 H18A 3.2713 no .
C11 H18B 2.6274 no .
C11 H18C 2.9249 no .
C11 H19A 3.2098 no .
C11 H19B 2.5712 no .
C11 H22 3.0862 no .
C12 H2 3.1075 no .
C12 H22 2.8352 no .
C13 H9 2.7207 no .
C13 H14 2.8482 no .
C13 H16 2.7562 no .
C13 H32A 3.5738 no .
C14 H9 2.7927 no .
C14 H13A 3.3108 no .
C14 H13B 2.8618 no .
C14 H16 3.1190 no .
C15 H16 3.1111 no .
C15 H17A 3.2554 no .
C15 H17B 2.6520 no .
C15 H17C 3.0329 no .
C16 H9 3.4742 no .
C16 H13A 2.5691 no .
C16 H13B 2.9855 no .
C16 H14 3.1179 no .
C16 H15 3.1077 no .
C16 H17A 2.6951 no .
C16 H17B 3.2570 no .
C16 H17C 2.8730 no .
C17 H15 2.8410 no .
C17 H16 2.7839 no .
C18 H9 2.6583 no .
C18 H11 2.6530 no .
C19 H2 3.4561 no .
C19 H11 2.6633 no .
C19 H20 2.8159 no .
C19 H22 2.7702 no .
C20 H2 3.4126 no .
C20 H19A 2.6250 no .
C20 H19B 3.0000 no .
C20 H22 3.1127 no .
C20 H39 3.1316 no .
C21 H2 3.5711 no .
C21 H22 3.1161 no .
C21 H23A 2.6901 no .
C21 H23B 3.2817 no .
C21 H23C 2.9524 no .
C22 H2 2.6982 no .
C22 H11 3.5933 no .
C22 H19A 3.2606 no .
C22 H19B 2.8519 no .
C22 H20 3.1122 no .
C22 H21 3.1132 no .
C22 H23A 3.2115 no .
C22 H23B 2.6111 no .
C22 H23C 2.9117 no .
C23 H21 2.8473 no .
C23 H22 2.7518 no .
C24 H2 2.6381 no .
C24 H23A 3.3493 no .
C25 H5 2.6309 no .
C25 H42C 3.0720 no .
C26 H5 2.6081 no .
C26 H28 3.2474 no .
C26 H30 3.2557 no .
C26 H32A 2.6069 no .
C26 H32B 2.9032 no .
C26 H38A 3.3036 no .
C26 H38B 2.6769 no .
C26 H41 3.5700 no .
C27 H5 3.1423 no .
C27 H33 3.0269 no .
C28 H30 3.2554 no .
C28 H32A 3.2934 no .
C28 H32B 3.0192 no .
C28 H33 3.1247 no .
C28 H37A 3.2698 no .
C28 H37B 2.6166 no .
C28 H37C 2.9420 no .
C30 H28 3.2547 no .
C30 H37A 2.5977 no .
C30 H37B 3.2523 no .
C30 H37C 2.9513 no .
C30 H38A 2.5824 no .
C30 H38B 3.2371 no .
C30 H41 2.9928 no .
C31 H5 3.1518 no .
C31 H41 2.7965 no .
C32 H13B 3.5670 no .
C32 H28 2.7141 no .
C32 H33 2.8231 no .
C32 H35 2.7553 no .
C33 H28 2.8157 no .
C33 H32A 2.8174 no .
C33 H32B 3.2960 no .
C33 H35 3.1024 no .
C34 H35 3.0945 no .
C34 H36A 3.1003 no .
C34 H36B 3.1202 no .
C34 H36C 2.5645 no .
C35 H28 3.3418 no .
C35 H32A 3.0137 no .
C35 H32B 2.5602 no .
C35 H33 3.1003 no .
C35 H34 3.0943 no .
C35 H36A 2.8126 no .
C35 H36B 2.7636 no .
C35 H36C 3.2717 no .
C36 H34 2.7759 no .
C36 H35 2.8030 no .
C37 H28 2.6655 no .
C37 H30 2.6523 no .
C38 H30 2.6685 no .
C38 H39 2.8262 no .
C38 H41 2.7923 no .
C39 H20 3.0995 no .
C39 H38A 3.0322 no .
C39 H38B 2.6355 no .
C39 H41 3.1146 no .
C40 H41 3.1182 no .
C40 H42A 2.9082 no .
C40 H42B 3.2838 no .
C40 H42C 2.6965 no .
C41 H5 2.8393 no .
C41 H30 3.5459 no .
C41 H38A 2.9227 no .
C41 H38B 3.2640 no .
C41 H39 3.1132 no .
C41 H40 3.1157 no .
C41 H42A 2.9811 no .
C41 H42B 2.5800 no .
C41 H42C 3.1735 no .
C42 H40 2.8338 no .
C42 H41 2.7557 no .
H2 H13B 3.3319 no .
H2 H22 2.8705 no .
H5 H32A 3.1069 no .
H5 H33 3.5978 no .
H5 H41 2.9398 no .
H9 H13A 3.1451 no .
H9 H13B 3.5698 no .
H9 H14 2.8388 no .
H9 H18A 2.4126 no .
H9 H18B 3.5035 no .
H9 H18C 3.0618 no .
H11 H18A 3.5319 no .
H11 H18B 2.4618 no .
H11 H18C 2.9762 no .
H11 H19A 3.4465 no .
H11 H19B 2.3682 no .
H11 H22 3.0757 no .
H13A H16 2.4883 no .
H13A H32A 3.4121 no .
H13A H32B 3.1699 no .
H13B H14 3.0438 no .
H13B H16 3.2577 no .
H13B H32A 2.8356 no .
H13B H32B 3.3829 no .
H14 H15 2.4786 no .
H15 H17B 2.6147 no .
H15 H17C 3.3068 no .
H16 H17A 2.6937 no .
H16 H17C 3.0451 no .
H19A H20 2.5834 no .
H19B H20 3.2713 no .
H19B H22 3.0207 no .
H20 H21 2.4936 no .
H20 H39 2.3133 no .
H21 H23A 2.6955 no .
H21 H23C 3.1890 no .
H21 H40 3.3880 no .
H22 H23A 3.5995 no .
H22 H23B 2.5682 no .
H22 H23C 3.1269 no .
H28 H32A 3.5654 no .
H28 H32B 3.1361 no .
H28 H33 2.9381 no .
H28 H37A 3.5333 no .
H28 H37B 2.4507 no .
H28 H37C 3.0176 no .
H30 H37A 2.4191 no .
H30 H37B 3.5080 no .
H30 H37C 3.0340 no .
H30 H38A 2.3871 no .
H30 H38B 3.4784 no .
H30 H41 3.0236 no .
H32A H33 2.9705 no .
H32A H35 3.3147 no .
H32B H35 2.4834 no .
H33 H34 2.4801 no .
H34 H36A 3.4039 no .
H34 H36B 3.4577 no .
H34 H36C 2.4904 no .
H35 H36A 2.9155 no .
H35 H36B 2.8481 no .
H38A H39 3.2813 no .
H38A H41 3.0986 no .
H38B H39 2.5966 no .
H39 H40 2.4917 no .
H40 H42A 3.0969 no .
H40 H42C 2.7302 no .
H41 H42A 3.2304 no .
H41 H42B 2.5232 no .
H41 H42C 3.5517 no .
I1 H2 3.3066 no .
I1 H14 3.1682 no .
I1 H19A 3.4142 no 2_546
I1 H20 3.3121 no 2_546
I1 H22 3.2982 no .
I1 H23B 3.5846 no .
I1 H28 3.3379 no 4_565
I1 H37B 3.1542 no 4_565
I1 H38B 3.5048 no 2_546
I1 H39 3.2270 no 2_546
I1 H42A 3.1514 no 4_465
I2 H13B 3.1146 no .
I2 H19B 3.3420 no 2_546
I2 H32A 3.0190 no .
I2 H34 2.9407 no 3_566
I3 H13A 3.2593 no .
I3 H15 3.2077 no 2_456
I3 H16 3.0420 no .
I3 H17B 3.5138 no 2_456
I3 H21 3.1150 no 1_455
I3 H30 3.2022 no 3_576
I3 H32B 3.1838 no .
I3 H35 3.3271 no .
I3 H38A 3.1540 no 3_576
I3 H40 2.9401 no 1_455
I4 H5 3.1656 no .
I4 H9 3.1925 no 4_564
I4 H18A 3.1897 no 4_564
I4 H23C 3.1495 no 4_464
I4 H33 3.1521 no .
I4 H41 2.9959 no .
I4 H42B 3.2312 no .
O1 H37A 2.5162 no 3_576
O1 H37B 3.2147 no 3_576
O2 H30 3.3971 no 3_576
O2 H37A 3.0475 no 3_576
O2 H37B 3.5154 no 3_576
N5 H11 3.4145 no 2_546
N5 H17A 2.7428 no 1_655
N5 H19A 3.1337 no 2_546
N5 H19B 2.9326 no 2_546
N5 H37B 3.2841 no 4_565
N5 H37C 2.9361 no 4_565
N6 H11 2.9718 no 2_546
N6 H18A 3.2611 no 4_564
N6 H18B 2.6750 no 2_546
N6 H18B 3.5829 no 4_564
N6 H18C 2.9312 no 4_564
N6 H36A 3.5769 no 3_566
N6 H36C 3.0707 no 3_566
N9 H40 3.5750 no 3_676
N9 H42A 3.5571 no 3_676
N10 H40 3.5250 no 3_676
C3 H19B 3.0249 no 2_546
C7 H37A 3.0700 no 3_576
C9 H17C 3.5811 no 2_456
C10 H36A 3.5555 no 4_565
C11 H36A 3.5320 no 4_565
C14 H20 3.4040 no 2_546
C15 H21 3.1760 no 2_546
C17 H37A 3.3313 no 4_465
C17 H37C 3.0687 no 4_465
C18 H36A 2.9049 no 4_565
C18 H36B 3.0897 no 2_456
C18 H42B 3.2913 no 4_465
C19 H37B 3.5464 no 3_576
C20 H14 3.3447 no 2_556
C20 H15 3.5574 no 2_556
C21 H15 3.1874 no 2_556
C23 H37C 3.0244 no 4_565
C24 H11 3.3892 no 2_546
C24 H19A 3.3049 no 2_546
C24 H19B 2.6602 no 2_546
C25 H11 3.1384 no 2_546
C25 H36C 3.3215 no 3_566
C26 H30 3.5301 no 3_576
C27 H30 3.5843 no 3_576
C27 H38A 3.2404 no 3_576
C27 H38B 3.4385 no 3_576
C28 H23B 3.3658 no 4_464
C28 H38A 3.2284 no 3_576
C28 H38B 2.8111 no 3_576
C29 H23B 3.5497 no 4_464
C29 H38B 3.0675 no 3_576
C30 H32B 3.4691 no 3_576
C32 H38A 3.3356 no 3_576
C33 H34 3.5957 no 3_566
C34 H22 3.5745 no 4_464
C34 H34 3.5803 no 3_566
C36 H11 3.4732 no 4_464
C36 H18A 3.2680 no 2_446
C36 H18B 3.3943 no 2_446
C36 H18B 3.5231 no 4_464
C36 H18C 3.2630 no 4_464
C37 H17A 3.1482 no 4_564
C37 H17B 3.2466 no 4_564
C37 H19A 3.2961 no 3_576
C37 H23A 3.5101 no 4_464
C37 H23B 3.0518 no 4_464
C37 H38B 3.4385 no 3_576
C38 H28 3.4099 no 3_576
C38 H32B 3.5361 no 3_576
C39 H42A 2.8824 no 3_676
C40 H42A 3.5119 no 3_676
C41 H40 3.4631 no 3_676
C42 H18C 3.2005 no 4_564
C42 H39 3.4401 no 3_676
H2 I1 3.3066 no .
H5 I4 3.1656 no .
H9 I4 3.1925 no 4_465
H9 H42B 3.1580 no 4_465
H11 N5 3.4145 no 2_556
H11 N6 2.9718 no 2_556
H11 C24 3.3892 no 2_556
H11 C25 3.1384 no 2_556
H11 C36 3.4732 no 4_565
H11 H36A 3.0147 no 4_565
H11 H36C 3.0415 no 4_565
H13A I3 3.2593 no .
H13A H17B 3.2347 no 2_456
H13A H37A 3.4457 no 3_576
H13B I2 3.1146 no .
H14 I1 3.1682 no .
H14 C20 3.3447 no 2_546
H14 H20 2.8369 no 2_546
H14 H42A 3.4532 no 4_465
H14 H42B 3.4639 no 4_465
H15 I3 3.2077 no 2_446
H15 C20 3.5574 no 2_546
H15 C21 3.1874 no 2_546
H15 H20 3.3545 no 2_546
H15 H21 2.5944 no 2_546
H15 H41 3.2578 no 4_465
H16 I3 3.0420 no .
H17A N5 2.7428 no 1_455
H17A C37 3.1482 no 4_465
H17A H23A 3.3213 no 1_455
H17A H37A 2.9790 no 4_465
H17A H37C 2.4581 no 4_465
H17B I3 3.5138 no 2_446
H17B C37 3.2466 no 4_465
H17B H13A 3.2347 no 2_446
H17B H30 3.1260 no 4_465
H17B H37A 2.7849 no 4_465
H17B H37C 2.8780 no 4_465
H17C C9 3.5811 no 2_446
H18A I4 3.1897 no 4_465
H18A N6 3.2611 no 4_465
H18A C36 3.2680 no 2_456
H18A H36A 3.5122 no 2_456
H18A H36B 2.5195 no 2_456
H18A H36C 3.3384 no 2_456
H18A H42B 3.0807 no 4_465
H18B N6 2.6750 no 2_556
H18B N6 3.5829 no 4_465
H18B C36 3.3943 no 2_456
H18B C36 3.5231 no 4_565
H18B H18B 3.2741 no 3_577
H18B H18C 3.5860 no 3_577
H18B H36A 3.2027 no 2_456
H18B H36A 2.7651 no 4_565
H18B H36B 2.7838 no 2_456
H18B H36C 3.5311 no 4_565
H18C N6 2.9312 no 4_465
H18C C36 3.2630 no 4_565
H18C C42 3.2005 no 4_465
H18C H18B 3.5860 no 3_577
H18C H36A 2.2946 no 4_565
H18C H42A 3.5724 no 4_465
H18C H42B 2.7535 no 4_465
H18C H42C 2.8400 no 4_465
H19A I1 3.4142 no 2_556
H19A N5 3.1337 no 2_556
H19A C24 3.3049 no 2_556
H19A C37 3.2961 no 3_576
H19A H37A 3.1583 no 3_576
H19A H37B 2.6270 no 3_576
H19B I2 3.3420 no 2_556
H19B N5 2.9326 no 2_556
H19B C3 3.0249 no 2_556
H19B C24 2.6602 no 2_556
H20 I1 3.3121 no 2_556
H20 C14 3.4040 no 2_556
H20 H14 2.8369 no 2_556
H20 H15 3.3545 no 2_556
H21 I3 3.1150 no 1_655
H21 C15 3.1760 no 2_556
H21 H15 2.5944 no 2_556
H22 I1 3.2982 no .
H22 C34 3.5745 no 4_565
H22 H34 3.3082 no 4_565
H23A C37 3.5101 no 4_565
H23A H17A 3.3213 no 1_655
H23A H37B 3.5986 no 4_565
H23A H37C 2.6514 no 4_565
H23B I1 3.5846 no .
H23B C28 3.3658 no 4_565
H23B C29 3.5497 no 4_565
H23B C37 3.0518 no 4_565
H23B H28 2.8069 no 4_565
H23B H33 3.4975 no 4_565
H23B H37B 2.8379 no 4_565
H23B H37C 2.5526 no 4_565
H23C I4 3.1495 no 4_565
H23C H33 3.1769 no 4_565
H23C H34 3.5418 no 4_565
H23C H37C 3.5189 no 4_565
H28 I1 3.3379 no 4_464
H28 C38 3.4099 no 3_576
H28 H23B 2.8069 no 4_464
H28 H38A 3.2076 no 3_576
H28 H38B 2.7829 no 3_576
H30 I3 3.2022 no 3_576
H30 O2 3.3971 no 3_576
H30 C26 3.5301 no 3_576
H30 C27 3.5843 no 3_576
H30 H17B 3.1260 no 4_564
H30 H32B 2.9258 no 3_576
H32A I2 3.0190 no .
H32B I3 3.1838 no .
H32B C30 3.4691 no 3_576
H32B C38 3.5361 no 3_576
H32B H30 2.9258 no 3_576
H32B H38A 2.7147 no 3_576
H33 I4 3.1521 no .
H33 H23B 3.4975 no 4_464
H33 H23C 3.1769 no 4_464
H33 H34 3.4932 no 3_566
H34 I2 2.9407 no 3_566
H34 C33 3.5957 no 3_566
H34 C34 3.5803 no 3_566
H34 H22 3.3082 no 4_464
H34 H23C 3.5418 no 4_464
H34 H33 3.4932 no 3_566
H34 H34 3.4793 no 3_566
H35 I3 3.3271 no .
H36A N6 3.5769 no 3_566
H36A C10 3.5555 no 4_464
H36A C11 3.5320 no 4_464
H36A C18 2.9049 no 4_464
H36A H11 3.0147 no 4_464
H36A H18A 3.5122 no 2_446
H36A H18B 3.2027 no 2_446
H36A H18B 2.7651 no 4_464
H36A H18C 2.2946 no 4_464
H36B C18 3.0897 no 2_446
H36B H18A 2.5195 no 2_446
H36B H18B 2.7838 no 2_446
H36C N6 3.0707 no 3_566
H36C C25 3.3215 no 3_566
H36C H11 3.0415 no 4_464
H36C H18A 3.3384 no 2_446
H36C H18B 3.5311 no 4_464
H37A O1 2.5162 no 3_576
H37A O2 3.0475 no 3_576
H37A C7 3.0700 no 3_576
H37A C17 3.3313 no 4_564
H37A H13A 3.4457 no 3_576
H37A H17A 2.9790 no 4_564
H37A H17B 2.7849 no 4_564
H37A H19A 3.1583 no 3_576
H37B I1 3.1542 no 4_464
H37B O1 3.2147 no 3_576
H37B O2 3.5154 no 3_576
H37B N5 3.2841 no 4_464
H37B C19 3.5464 no 3_576
H37B H19A 2.6270 no 3_576
H37B H23A 3.5986 no 4_464
H37B H23B 2.8379 no 4_464
H37B H38B 2.9885 no 3_576
H37C N5 2.9361 no 4_464
H37C C17 3.0687 no 4_564
H37C C23 3.0244 no 4_464
H37C H17A 2.4581 no 4_564
H37C H17B 2.8780 no 4_564
H37C H23A 2.6514 no 4_464
H37C H23B 2.5526 no 4_464
H37C H23C 3.5189 no 4_464
H38A I3 3.1540 no 3_576
H38A C27 3.2404 no 3_576
H38A C28 3.2284 no 3_576
H38A C32 3.3356 no 3_576
H38A H28 3.2076 no 3_576
H38A H32B 2.7147 no 3_576
H38B I1 3.5048 no 2_556
H38B C27 3.4385 no 3_576
H38B C28 2.8111 no 3_576
H38B C29 3.0675 no 3_576
H38B C37 3.4385 no 3_576
H38B H28 2.7829 no 3_576
H38B H37B 2.9885 no 3_576
H39 I1 3.2270 no 2_556
H39 C42 3.4401 no 3_676
H39 H42A 2.5455 no 3_676
H40 I3 2.9401 no 1_655
H40 N9 3.5750 no 3_676
H40 N10 3.5250 no 3_676
H40 C41 3.4631 no 3_676
H41 I4 2.9959 no .
H41 H15 3.2578 no 4_564
H42A I1 3.1514 no 4_564
H42A N9 3.5571 no 3_676
H42A C39 2.8824 no 3_676
H42A C40 3.5119 no 3_676
H42A H14 3.4532 no 4_564
H42A H18C 3.5724 no 4_564
H42A H39 2.5455 no 3_676
H42B I4 3.2312 no .
H42B C18 3.2913 no 4_564
H42B H9 3.1580 no 4_564
H42B H14 3.4639 no 4_564
H42B H18A 3.0807 no 4_564
H42B H18C 2.7535 no 4_564
H42C H18C 2.8400 no 4_564

loop_
_geom_torsion_atom_site_label_1
_geom_torsion_atom_site_label_2
_geom_torsion_atom_site_label_3
_geom_torsion_atom_site_label_4
_geom_torsion
_geom_torsion_publ_flag
C1 O1 C7 C8 -92.4(5) no
C1 O1 C7 C12 97.7(5) no
C7 O1 C1 C2 -15.7(6) no
C7 O1 C1 C6 165.7(4) no
C6 O2 C26 C27 90.3(5) no
C6 O2 C26 C31 -97.4(4) no
C26 O2 C6 C1 -172.5(3) no
C26 O2 C6 C5 6.1(6) no
C13 N1 C14 C15 -172.7(4) no
C14 N1 C13 C8 -51.4(6) no
C13 N1 C16 N2 172.6(4) no
C16 N1 C13 C8 138.9(5) no
C14 N1 C16 N2 1.4(6) no
C16 N1 C14 C15 -1.7(5) no
C15 N2 C16 N1 -0.5(6) no
C16 N2 C15 C14 -0.5(6) no
C17 N2 C15 C14 174.2(5) no
C17 N2 C16 N1 -175.3(5) no
C19 N3 C20 C21 174.4(4) no
C20 N3 C19 C12 143.3(4) no
C19 N3 C22 N4 -174.8(4) no
C22 N3 C19 C12 -45.2(6) no
C20 N3 C22 N4 -2.1(5) no
C22 N3 C20 C21 1.8(5) no
C21 N4 C22 N3 1.6(5) no
C22 N4 C21 C20 -0.5(5) no
C23 N4 C21 C20 -174.4(4) no
C23 N4 C22 N3 175.7(4) no
C32 N7 C33 C34 174.1(4) no
C33 N7 C32 C27 55.4(6) no
C32 N7 C35 N8 -173.4(4) no
C35 N7 C32 C27 -133.0(5) no
C33 N7 C35 N8 -0.5(6) no
C35 N7 C33 C34 1.2(6) no
C34 N8 C35 N7 -0.4(6) no
C35 N8 C34 C33 1.2(6) no
C36 N8 C34 C33 -176.6(5) no
C36 N8 C35 N7 177.3(5) no
C38 N9 C39 C40 178.6(4) no
C39 N9 C38 C31 -140.9(4) no
C38 N9 C41 N10 -178.1(4) no
C41 N9 C38 C31 37.4(6) no
C39 N9 C41 N10 0.5(5) no
C41 N9 C39 C40 0.0(5) no
C40 N10 C41 N9 -0.8(5) no
C41 N10 C40 C39 0.8(5) no
C42 N10 C40 C39 -179.7(4) no
C42 N10 C41 N9 179.7(4) no
O1 C1 C2 C3 -174.7(4) no
O1 C1 C6 O2 -0.5(5) no
O1 C1 C6 C5 -179.2(3) no
C2 C1 C6 O2 -179.2(4) no
C2 C1 C6 C5 2.1(6) no
C6 C1 C2 C3 3.7(6) no
C1 C2 C3 C4 -6.1(6) no
C1 C2 C3 C24 171.3(4) no
C2 C3 C4 C5 2.7(7) no
C2 C3 C4 C25 -177.0(4) no
C24 C3 C4 C5 -174.6(4) no
C24 C3 C4 C25 5.7(6) no
C3 C4 C5 C6 3.1(6) no
C25 C4 C5 C6 -177.2(4) no
C4 C5 C6 O2 175.9(4) no
C4 C5 C6 C1 -5.5(6) no
O1 C7 C8 C9 -169.5(4) no
O1 C7 C8 C13 8.6(6) no
O1 C7 C12 C11 169.9(4) no
O1 C7 C12 C19 -7.6(6) no
C8 C7 C12 C11 0.4(7) no
C8 C7 C12 C19 -177.1(4) no
C12 C7 C8 C9 -0.0(7) no
C12 C7 C8 C13 178.1(4) no
C7 C8 C9 C10 0.1(7) no
C7 C8 C13 N1 154.8(4) no
C9 C8 C13 N1 -27.2(6) no
C13 C8 C9 C10 -177.9(4) no
C8 C9 C10 C11 -0.6(7) no
C8 C9 C10 C18 -179.4(4) no
C9 C10 C11 C12 1.0(7) no
C18 C10 C11 C12 179.8(4) no
C10 C11 C12 C7 -0.9(7) no
C10 C11 C12 C19 176.6(4) no
C7 C12 C19 N3 -77.5(5) no
C11 C12 C19 N3 105.2(5) no
N1 C14 C15 N2 1.3(6) no
N3 C20 C21 N4 -0.7(5) no
O2 C26 C27 C28 171.9(3) no
O2 C26 C27 C32 -5.9(6) no
O2 C26 C31 C30 -172.0(3) no
O2 C26 C31 C38 7.9(6) no
C27 C26 C31 C30 0.0(6) no
C27 C26 C31 C38 179.9(4) no
C31 C26 C27 C28 -0.2(6) no
C31 C26 C27 C32 -178.0(4) no
C26 C27 C28 C29 0.3(6) no
C26 C27 C32 N7 -155.0(4) no
C28 C27 C32 N7 27.3(6) no
C32 C27 C28 C29 178.0(4) no
C27 C28 C29 C30 -0.2(6) no
C27 C28 C29 C37 178.7(4) no
C28 C29 C30 C31 0.0(6) no
C37 C29 C30 C31 -178.9(4) no
C29 C30 C31 C26 0.1(6) no
C29 C30 C31 C38 -179.8(4) no
C26 C31 C38 N9 80.0(5) no
C30 C31 C38 N9 -100.2(5) no
N7 C33 C34 N8 -1.5(6) no
N9 C39 C40 N10 -0.5(5) no
